data_1518776
loop_
_publ_author_name
'Giffin, Guinevere A.'
'Tannert, Jens'
'Jeong, Sangsik'
'Uhl, Werner'
'Passerini, Stefano'

_publ_section_title
;
 Crystalline Complexes of Pyr12O1TFSI-Based Ionic Liquid Electrolytes
;
_journal_issue 11
_journal_name_full 'The Journal of Physical Chemistry C'
_journal_page_first 5878
_journal_paper_doi 10.1021/jp512895h
_journal_volume 119
_journal_year 2015
_chemical_formula_sum 'C12 H18 F12 N3 Na O9 S4'
_chemical_formula_weight 727.52
_chemical_name_systematic
; 
 ? 
;
_space_group_IT_number 14
_symmetry_cell_setting monoclinic
_symmetry_space_group_name_Hall '-P 2yn'
_symmetry_space_group_name_H-M 'P 1 21/n 1'
_atom_sites_solution_hydrogens geom
_atom_sites_solution_primary direct
_atom_sites_solution_secondary difmap
_audit_creation_method SHELXL-97
_cell_angle_alpha 90.00
_cell_angle_beta 92.636(2)
_cell_angle_gamma 90.00
_cell_formula_units_Z 4
_cell_length_a 11.7030(7)
_cell_length_b 10.8732(6)
_cell_length_c 20.5169(12)
_cell_measurement_reflns_used 9823
_cell_measurement_temperature 153(2)
_cell_measurement_theta_max 30.04
_cell_measurement_theta_min 2.56
_cell_volume 2608.0(3)
_computing_cell_refinement 'Bruker SAINT'
_computing_data_collection 'Bruker APEX2'
_computing_data_reduction 'Bruker SAINT'
_computing_molecular_graphics 'Bruker SHELXTL'
_computing_publication_material 'Bruker SHELXTL'
_computing_structure_refinement 'SHELXL-97 (Sheldrick, 2008)'
_computing_structure_solution 'SHELXS-97 (Sheldrick, 2008)'
_diffrn_ambient_temperature 153(2)
_diffrn_measured_fraction_theta_full 0.991
_diffrn_measured_fraction_theta_max 0.991
_diffrn_measurement_device_type 'Photon 100 CMOS Detector'
_diffrn_measurement_method 'omega scans'
_diffrn_radiation_monochromator 'Venture multilayer optic'
_diffrn_radiation_source Microsource
_diffrn_radiation_type MoK\a
_diffrn_radiation_wavelength 0.71073
_diffrn_reflns_av_R_equivalents 0.0331
_diffrn_reflns_av_sigmaI/netI 0.0241
_diffrn_reflns_limit_h_max 16
_diffrn_reflns_limit_h_min -16
_diffrn_reflns_limit_k_max 15
_diffrn_reflns_limit_k_min -15
_diffrn_reflns_limit_l_max 28
_diffrn_reflns_limit_l_min -28
_diffrn_reflns_number 39756
_diffrn_reflns_theta_full 30.12
_diffrn_reflns_theta_max 30.12
_diffrn_reflns_theta_min 1.97
_exptl_absorpt_coefficient_mu 0.516
_exptl_absorpt_correction_T_max 0.9313
_exptl_absorpt_correction_T_min 0.7973
_exptl_absorpt_correction_type empirical
_exptl_absorpt_process_details SADABS
_exptl_crystal_colour colourless
_exptl_crystal_density_diffrn 1.853
_exptl_crystal_density_method 'not measured'
_exptl_crystal_description rod
_exptl_crystal_F_000 1464
_exptl_crystal_size_max 0.46
_exptl_crystal_size_mid 0.19
_exptl_crystal_size_min 0.14
_refine_diff_density_max 0.681
_refine_diff_density_min -0.402
_refine_diff_density_rms 0.080
_refine_ls_extinction_method none
_refine_ls_goodness_of_fit_ref 1.062
_refine_ls_hydrogen_treatment constr
_refine_ls_matrix_type full
_refine_ls_number_parameters 372
_refine_ls_number_reflns 7635
_refine_ls_number_restraints 0
_refine_ls_restrained_S_all 1.062
_refine_ls_R_factor_all 0.0498
_refine_ls_R_factor_gt 0.0371
_refine_ls_shift/su_max 0.001
_refine_ls_shift/su_mean 0.000
_refine_ls_structure_factor_coef Fsqd
_refine_ls_weighting_details 'calc w=1/[\s^2^(Fo^2^)+(0.0486P)^2^+1.3525P] where P=(Fo^2^+2Fc^2^)/3'
_refine_ls_weighting_scheme calc
_refine_ls_wR_factor_gt 0.0886
_refine_ls_wR_factor_ref 0.0955
_reflns_number_gt 6294
_reflns_number_total 7635
_reflns_threshold_expression >2sigma(I)
_cod_data_source_file jp512895h_si_002.cif
_cod_data_source_block Na
_cod_depositor_comments 'Adding full bibliography for 1518776--1518777.cif.'
_cod_original_sg_symbol_H-M P2(1)/n
_cod_database_code 1518776

loop_
_symmetry_equiv_pos_as_xyz
'x, y, z'
'-x+1/2, y+1/2, -z+1/2'
'-x, -y, -z'
'x-1/2, -y-1/2, z-1/2'

loop_
_atom_site_label
_atom_site_type_symbol
_atom_site_fract_x
_atom_site_fract_y
_atom_site_fract_z
_atom_site_U_iso_or_equiv
_atom_site_adp_type
_atom_site_occupancy
_atom_site_symmetry_multiplicity
_atom_site_calc_flag
_atom_site_refinement_flags
S1 S 0.31137(3) 0.17045(3) 0.857068(17) 0.01753(8) Uani 1 1 d .
S2 S 0.48215(3) 0.34419(3) 0.834565(18) 0.01889(8) Uani 1 1 d .
S3 S 0.59676(3) 0.19367(4) 0.64957(2) 0.02409(9) Uani 1 1 d .
S4 S 0.35919(3) 0.18751(3) 0.657674(17) 0.01743(8) Uani 1 1 d .
Na1 Na 0.28925(5) -0.08572(5) 0.73758(3) 0.01830(12) Uani 1 1 d .
F112 F 0.42487(13) 0.42498(12) 0.94831(6) 0.0518(4) Uani 1 1 d .
F93 F 0.54411(10) 0.02297(11) 0.56380(5) 0.0392(3) Uani 1 1 d .
F111 F 0.59002(15) 0.34051(15) 0.94832(7) 0.0703(5) Uani 1 1 d .
F113 F 0.56345(12) 0.52117(12) 0.90682(6) 0.0486(3) Uani 1 1 d .
F121 F 0.33801(12) 0.21178(12) 0.98320(5) 0.0455(3) Uani 1 1 d .
F123 F 0.20861(10) 0.08005(11) 0.95493(5) 0.0371(3) Uani 1 1 d .
F122 F 0.38634(10) 0.03055(11) 0.95342(6) 0.0413(3) Uani 1 1 d .
F101 F 0.27654(13) 0.32126(13) 0.56107(6) 0.0526(4) Uani 1 1 d .
F103 F 0.17568(10) 0.16426(15) 0.58405(6) 0.0524(4) Uani 1 1 d .
F102 F 0.32968(11) 0.14291(13) 0.53245(5) 0.0453(3) Uani 1 1 d .
F91 F 0.58489(12) 0.19774(14) 0.52154(6) 0.0500(3) Uani 1 1 d .
F92 F 0.71859(11) 0.08476(17) 0.56432(8) 0.0640(4) Uani 1 1 d .
O1 O 0.46826(9) -0.16901(10) 0.77084(6) 0.0230(2) Uani 1 1 d .
O11 O 0.28780(11) 0.05837(11) 0.82252(6) 0.0259(2) Uani 1 1 d .
N2 N 0.43872(11) 0.21036(12) 0.84895(7) 0.0210(3) Uani 1 1 d .
O32 O 0.67903(11) 0.29082(14) 0.65052(8) 0.0396(3) Uani 1 1 d .
O31 O 0.61213(11) 0.09568(12) 0.69513(6) 0.0327(3) Uani 1 1 d .
O41 O 0.29198(10) 0.25871(12) 0.70022(6) 0.0280(3) Uani 1 1 d .
O22 O 0.39938(10) 0.42751(10) 0.80616(6) 0.0240(2) Uani 1 1 d .
O12 O 0.22663(9) 0.26566(10) 0.85164(5) 0.0226(2) Uani 1 1 d .
O42 O 0.36527(10) 0.05778(11) 0.66856(6) 0.0262(2) Uani 1 1 d .
N1 N 0.61498(11) -0.34149(12) 0.68226(6) 0.0190(2) Uani 1 1 d .
O21 O 0.59004(11) 0.33592(12) 0.80538(7) 0.0344(3) Uani 1 1 d .
C2 C 0.72593(13) -0.40551(16) 0.66861(8) 0.0235(3) Uani 1 1 d .
H2A H 0.7345 -0.4820 0.6945 0.028 Uiso 1 1 calc R
H2B H 0.7921 -0.3512 0.6793 0.028 Uiso 1 1 calc R
C4 C 0.58781(16) -0.4439(2) 0.57880(9) 0.0360(4) Uani 1 1 d .
H4A H 0.5647 -0.3841 0.5443 0.043 Uiso 1 1 calc R
H4B H 0.5679 -0.5277 0.5632 0.043 Uiso 1 1 calc R
C5 C 0.52883(14) -0.41529(18) 0.64169(9) 0.0302(4) Uani 1 1 d .
H5A H 0.4582 -0.3670 0.6325 0.036 Uiso 1 1 calc R
H5B H 0.5088 -0.4920 0.6645 0.036 Uiso 1 1 calc R
C6 C 0.59526(13) -0.34723(15) 0.75395(7) 0.0209(3) Uani 1 1 d .
H6A H 0.6565 -0.2998 0.7775 0.025 Uiso 1 1 calc R
H6B H 0.6027 -0.4339 0.7683 0.025 Uiso 1 1 calc R
C7 C 0.48021(13) -0.29873(14) 0.77423(8) 0.0223(3) Uani 1 1 d .
H7A H 0.4192 -0.3367 0.7459 0.027 Uiso 1 1 calc R
H7B H 0.4684 -0.3253 0.8196 0.027 Uiso 1 1 calc R
C11 C 0.51688(18) 0.41092(18) 0.91474(9) 0.0354(4) Uani 1 1 d .
C9 C 0.61170(16) 0.1204(2) 0.56983(9) 0.0335(4) Uani 1 1 d .
N3 N 0.47434(11) 0.25432(12) 0.64481(7) 0.0225(3) Uani 1 1 d .
C12 C 0.31219(16) 0.12051(16) 0.94267(8) 0.0270(3) Uani 1 1 d .
C3 C 0.71747(15) -0.43409(19) 0.59611(8) 0.0303(4) Uani 1 1 d .
H3A H 0.7566 -0.5125 0.5868 0.036 Uiso 1 1 calc R
H3B H 0.7524 -0.3675 0.5708 0.036 Uiso 1 1 calc R
C1 C 0.61913(18) -0.21102(17) 0.65859(10) 0.0346(4) Uani 1 1 d .
H1A H 0.5445 -0.1721 0.6634 0.042 Uiso 1 1 calc R
H1B H 0.6378 -0.2101 0.6125 0.042 Uiso 1 1 calc R
H1C H 0.6778 -0.1657 0.6844 0.042 Uiso 1 1 calc R
C8 C 0.53024(16) -0.10662(19) 0.82250(11) 0.0370(4) Uani 1 1 d .
H8A H 0.5003 -0.1309 0.8644 0.044 Uiso 1 1 calc R
H8B H 0.5216 -0.0176 0.8167 0.044 Uiso 1 1 calc R
H8C H 0.6114 -0.1286 0.8218 0.044 Uiso 1 1 calc R
C10 C 0.28126(14) 0.20460(18) 0.57888(8) 0.0271(3) Uani 1 1 d .

loop_
_atom_site_aniso_label
_atom_site_aniso_U_11
_atom_site_aniso_U_22
_atom_site_aniso_U_33
_atom_site_aniso_U_23
_atom_site_aniso_U_13
_atom_site_aniso_U_12
S1 0.02136(17) 0.01611(16) 0.01501(16) -0.00011(12) -0.00038(12) 0.00030(13)
S2 0.01765(17) 0.01855(17) 0.02015(17) -0.00062(13) -0.00256(13) -0.00015(13)
S3 0.01928(18) 0.02398(19) 0.0285(2) -0.00022(15) -0.00453(14) -0.00155(14)
S4 0.01961(17) 0.01801(17) 0.01469(16) -0.00112(12) 0.00119(12) -0.00122(13)
Na1 0.0184(3) 0.0173(3) 0.0190(3) -0.0001(2) -0.0011(2) -0.0010(2)
F112 0.0832(10) 0.0423(7) 0.0311(6) -0.0162(5) 0.0165(6) -0.0175(7)
F93 0.0469(7) 0.0371(6) 0.0332(6) -0.0117(5) -0.0023(5) 0.0037(5)
F111 0.0930(12) 0.0597(9) 0.0529(9) 0.0059(7) -0.0531(9) 0.0021(8)
F113 0.0609(8) 0.0403(7) 0.0431(7) -0.0049(5) -0.0165(6) -0.0252(6)
F121 0.0742(9) 0.0439(7) 0.0185(5) -0.0063(5) 0.0012(5) -0.0150(6)
F123 0.0388(6) 0.0443(7) 0.0290(5) 0.0112(5) 0.0087(4) -0.0046(5)
F122 0.0446(7) 0.0431(7) 0.0357(6) 0.0177(5) -0.0035(5) 0.0105(5)
F101 0.0696(9) 0.0472(8) 0.0396(7) 0.0160(6) -0.0132(6) 0.0136(7)
F103 0.0242(6) 0.0977(12) 0.0348(6) -0.0041(7) -0.0049(5) -0.0150(6)
F102 0.0434(7) 0.0722(9) 0.0201(5) -0.0158(5) -0.0023(5) 0.0108(6)
F91 0.0550(8) 0.0661(9) 0.0297(6) 0.0129(6) 0.0106(5) 0.0026(7)
F92 0.0303(6) 0.0957(12) 0.0668(9) -0.0188(9) 0.0095(6) 0.0212(7)
O1 0.0195(5) 0.0180(5) 0.0312(6) -0.0027(4) -0.0014(4) 0.0014(4)
O11 0.0349(6) 0.0202(5) 0.0225(6) -0.0046(4) 0.0006(5) -0.0043(5)
N2 0.0201(6) 0.0184(6) 0.0243(6) 0.0001(5) -0.0007(5) 0.0026(5)
O32 0.0229(6) 0.0374(8) 0.0579(9) 0.0000(6) -0.0050(6) -0.0100(6)
O31 0.0336(7) 0.0322(7) 0.0311(7) 0.0037(5) -0.0102(5) 0.0042(5)
O41 0.0294(6) 0.0341(7) 0.0209(6) -0.0073(5) 0.0044(5) 0.0038(5)
O22 0.0223(5) 0.0188(5) 0.0301(6) 0.0030(4) -0.0084(4) -0.0020(4)
O12 0.0207(5) 0.0220(5) 0.0251(6) 0.0033(4) 0.0020(4) 0.0030(4)
O42 0.0310(6) 0.0198(6) 0.0282(6) 0.0024(4) 0.0055(5) -0.0043(5)
N1 0.0186(6) 0.0173(6) 0.0211(6) 0.0018(5) -0.0004(5) 0.0009(5)
O21 0.0242(6) 0.0313(7) 0.0486(8) 0.0029(6) 0.0111(5) 0.0011(5)
C2 0.0179(7) 0.0279(8) 0.0247(7) -0.0026(6) 0.0004(6) 0.0039(6)
C4 0.0351(10) 0.0480(12) 0.0242(8) -0.0070(8) -0.0061(7) 0.0040(8)
C5 0.0197(7) 0.0406(10) 0.0296(9) -0.0087(7) -0.0052(6) -0.0021(7)
C6 0.0219(7) 0.0204(7) 0.0203(7) 0.0014(5) 0.0002(5) 0.0032(6)
C7 0.0200(7) 0.0196(7) 0.0277(8) 0.0007(6) 0.0039(6) 0.0001(6)
C11 0.0467(11) 0.0317(9) 0.0263(9) -0.0015(7) -0.0138(8) -0.0082(8)
C9 0.0249(8) 0.0440(11) 0.0318(9) -0.0013(8) 0.0049(7) 0.0076(8)
N3 0.0201(6) 0.0171(6) 0.0300(7) 0.0013(5) -0.0005(5) -0.0026(5)
C12 0.0363(9) 0.0254(8) 0.0190(7) 0.0019(6) -0.0008(6) -0.0016(7)
C3 0.0296(8) 0.0383(10) 0.0231(8) -0.0015(7) 0.0030(6) 0.0059(7)
C1 0.0438(11) 0.0224(8) 0.0388(10) 0.0100(7) 0.0136(8) 0.0065(8)
C8 0.0259(9) 0.0337(10) 0.0507(12) -0.0183(9) -0.0073(8) 0.0026(7)
C10 0.0227(8) 0.0396(10) 0.0188(7) -0.0008(7) -0.0007(6) 0.0014(7)

loop_
_atom_type_symbol
_atom_type_description
_atom_type_scat_dispersion_real
_atom_type_scat_dispersion_imag
_atom_type_scat_source
C C 0.0033 0.0016 'International Tables Vol C Tables 4.2.6.8 and 6.1.1.4'
H H 0.0000 0.0000 'International Tables Vol C Tables 4.2.6.8 and 6.1.1.4'
N N 0.0061 0.0033 'International Tables Vol C Tables 4.2.6.8 and 6.1.1.4'
O O 0.0106 0.0060 'International Tables Vol C Tables 4.2.6.8 and 6.1.1.4'
F F 0.0171 0.0103 'International Tables Vol C Tables 4.2.6.8 and 6.1.1.4'
Na Na 0.0362 0.0249 'International Tables Vol C Tables 4.2.6.8 and 6.1.1.4'
S S 0.1246 0.1234 'International Tables Vol C Tables 4.2.6.8 and 6.1.1.4'

loop_
_geom_angle_atom_site_label_1
_geom_angle_atom_site_label_2
_geom_angle_atom_site_label_3
_geom_angle
_geom_angle_site_symmetry_1
_geom_angle_site_symmetry_3
O11 S1 O12 117.36(7) . .
O11 S1 N2 110.22(7) . .
O12 S1 N2 116.68(7) . .
O11 S1 C12 102.37(7) . .
O12 S1 C12 105.11(8) . .
N2 S1 C12 102.70(8) . .
O21 S2 O22 117.73(8) . .
O21 S2 N2 108.69(8) . .
O22 S2 N2 116.32(7) . .
O21 S2 C11 103.82(9) . .
O22 S2 C11 103.52(8) . .
N2 S2 C11 105.00(8) . .
O31 S3 O32 118.66(8) . .
O31 S3 N3 116.17(8) . .
O32 S3 N3 107.55(8) . .
O31 S3 C9 104.25(9) . .
O32 S3 C9 103.97(10) . .
N3 S3 C9 104.48(8) . .
O41 S4 O42 117.64(8) . .
O41 S4 N3 110.74(8) . .
O42 S4 N3 116.59(7) . .
O41 S4 C10 102.63(8) . .
O42 S4 C10 104.93(8) . .
N3 S4 C10 101.66(8) . .
O42 Na1 O11 91.17(5) . .
O42 Na1 O41 175.17(5) . 2_546
O11 Na1 O41 93.47(5) . 2_546
O42 Na1 O22 96.08(5) . 2_546
O11 Na1 O22 101.79(5) . 2_546
O41 Na1 O22 81.65(5) 2_546 2_546
O42 Na1 O1 94.29(5) . .
O11 Na1 O1 94.49(5) . .
O41 Na1 O1 86.70(5) 2_546 .
O22 Na1 O1 160.46(5) 2_546 .
O42 Na1 O12 90.32(5) . 2_546
O11 Na1 O12 175.21(5) . 2_546
O41 Na1 O12 84.94(5) 2_546 2_546
O22 Na1 O12 73.52(4) 2_546 2_546
O1 Na1 O12 89.93(4) . 2_546
C7 O1 C8 112.98(13) . .
C7 O1 Na1 118.75(9) . .
C8 O1 Na1 116.57(10) . .
S1 O11 Na1 158.45(8) . .
S1 N2 S2 126.33(9) . .
S4 O41 Na1 166.10(9) . 2_556
S2 O22 Na1 136.36(7) . 2_556
S1 O12 Na1 124.35(7) . 2_556
S4 O42 Na1 138.05(8) . .
C6 N1 C1 111.41(13) . .
C6 N1 C5 112.94(13) . .
C1 N1 C5 110.79(14) . .
C6 N1 C2 109.55(11) . .
C1 N1 C2 109.55(13) . .
C5 N1 C2 102.18(12) . .
N1 C2 C3 104.95(12) . .
N1 C2 H2A 110.8 . .
C3 C2 H2A 110.8 . .
N1 C2 H2B 110.8 . .
C3 C2 H2B 110.8 . .
H2A C2 H2B 108.8 . .
C5 C4 C3 105.63(14) . .
C5 C4 H4A 110.6 . .
C3 C4 H4A 110.6 . .
C5 C4 H4B 110.6 . .
C3 C4 H4B 110.6 . .
H4A C4 H4B 108.7 . .
N1 C5 C4 105.00(14) . .
N1 C5 H5A 110.7 . .
C4 C5 H5A 110.7 . .
N1 C5 H5B 110.7 . .
C4 C5 H5B 110.7 . .
H5A C5 H5B 108.8 . .
N1 C6 C7 115.56(12) . .
N1 C6 H6A 108.4 . .
C7 C6 H6A 108.4 . .
N1 C6 H6B 108.4 . .
C7 C6 H6B 108.4 . .
H6A C6 H6B 107.5 . .
O1 C7 C6 114.68(13) . .
O1 C7 H7A 108.6 . .
C6 C7 H7A 108.6 . .
O1 C7 H7B 108.6 . .
C6 C7 H7B 108.6 . .
H7A C7 H7B 107.6 . .
F112 C11 F111 108.76(18) . .
F112 C11 F113 108.03(17) . .
F111 C11 F113 109.10(16) . .
F112 C11 S2 111.39(13) . .
F111 C11 S2 110.62(15) . .
F113 C11 S2 108.88(13) . .
F92 C9 F93 108.76(17) . .
F92 C9 F91 108.36(17) . .
F93 C9 F91 108.52(16) . .
F92 C9 S3 109.48(14) . .
F93 C9 S3 110.45(13) . .
F91 C9 S3 111.21(14) . .
S4 N3 S3 125.66(9) . .
F122 C12 F121 108.79(15) . .
F122 C12 F123 108.82(14) . .
F121 C12 F123 108.36(15) . .
F122 C12 S1 110.68(12) . .
F121 C12 S1 111.76(12) . .
F123 C12 S1 108.36(11) . .
C2 C3 C4 104.97(14) . .
C2 C3 H3A 110.8 . .
C4 C3 H3A 110.8 . .
C2 C3 H3B 110.8 . .
C4 C3 H3B 110.8 . .
H3A C3 H3B 108.8 . .
N1 C1 H1A 109.5 . .
N1 C1 H1B 109.5 . .
H1A C1 H1B 109.5 . .
N1 C1 H1C 109.5 . .
H1A C1 H1C 109.5 . .
H1B C1 H1C 109.5 . .
O1 C8 H8A 109.5 . .
O1 C8 H8B 109.5 . .
H8A C8 H8B 109.5 . .
O1 C8 H8C 109.5 . .
H8A C8 H8C 109.5 . .
H8B C8 H8C 109.5 . .
F102 C10 F103 108.96(15) . .
F102 C10 F101 107.66(15) . .
F103 C10 F101 108.30(16) . .
F102 C10 S4 112.01(12) . .
F103 C10 S4 109.02(12) . .
F101 C10 S4 110.80(13) . .

loop_
_geom_bond_atom_site_label_1
_geom_bond_atom_site_label_2
_geom_bond_distance
_geom_bond_site_symmetry_2
S1 O11 1.4302(12) .
S1 O12 1.4343(11) .
S1 N2 1.5685(14) .
S1 C12 1.8379(16) .
S2 O21 1.4249(13) .
S2 O22 1.4307(11) .
S2 N2 1.5739(14) .
S2 C11 1.8264(18) .
S3 O31 1.4234(13) .
S3 O32 1.4288(14) .
S3 N3 1.5761(14) .
S3 C9 1.835(2) .
S4 O41 1.4294(12) .
S4 O42 1.4294(12) .
S4 N3 1.5640(14) .
S4 C10 1.8286(17) .
Na1 O42 2.3124(13) .
Na1 O11 2.3441(13) .
Na1 O41 2.3463(13) 2_546
Na1 O22 2.3488(12) 2_546
Na1 O1 2.3544(12) .
Na1 O12 2.4424(13) 2_546
F112 C11 1.314(3) .
F93 C9 1.325(2) .
F111 C11 1.319(2) .
F113 C11 1.330(2) .
F121 C12 1.321(2) .
F123 C12 1.324(2) .
F122 C12 1.319(2) .
F101 C10 1.321(2) .
F103 C10 1.320(2) .
F102 C10 1.315(2) .
F91 C9 1.326(2) .
F92 C9 1.319(2) .
O1 C7 1.4188(19) .
O1 C8 1.428(2) .
O41 Na1 2.3464(13) 2_556
O22 Na1 2.3488(12) 2_556
O12 Na1 2.4425(13) 2_556
N1 C6 1.501(2) .
N1 C1 1.501(2) .
N1 C5 1.509(2) .
N1 C2 1.511(2) .
C2 C3 1.519(2) .
C2 H2A 0.9900 .
C2 H2B 0.9900 .
C4 C5 1.523(3) .
C4 C3 1.546(3) .
C4 H4A 0.9900 .
C4 H4B 0.9900 .
C5 H5A 0.9900 .
C5 H5B 0.9900 .
C6 C7 1.522(2) .
C6 H6A 0.9900 .
C6 H6B 0.9900 .
C7 H7A 0.9900 .
C7 H7B 0.9900 .
C3 H3A 0.9900 .
C3 H3B 0.9900 .
C1 H1A 0.9800 .
C1 H1B 0.9800 .
C1 H1C 0.9800 .
C8 H8A 0.9800 .
C8 H8B 0.9800 .
C8 H8C 0.9800 .

loop_
_geom_torsion_atom_site_label_1
_geom_torsion_atom_site_label_2
_geom_torsion_atom_site_label_3
_geom_torsion_atom_site_label_4
_geom_torsion
_geom_torsion_site_symmetry_1
_geom_torsion_site_symmetry_4
O42 Na1 O1 C7 -135.63(11) . .
O11 Na1 O1 C7 132.85(11) . .
O41 Na1 O1 C7 39.63(11) 2_546 .
O22 Na1 O1 C7 -13.7(2) 2_546 .
O12 Na1 O1 C7 -45.31(11) 2_546 .
O42 Na1 O1 C8 83.82(13) . .
O11 Na1 O1 C8 -7.70(13) . .
O41 Na1 O1 C8 -100.92(13) 2_546 .
O22 Na1 O1 C8 -154.23(16) 2_546 .
O12 Na1 O1 C8 174.14(13) 2_546 .
O12 S1 O11 Na1 94.5(2) . .
N2 S1 O11 Na1 -42.3(2) . .
C12 S1 O11 Na1 -151.0(2) . .
O42 Na1 O11 S1 -10.3(2) . .
O41 Na1 O11 S1 171.1(2) 2_546 .
O22 Na1 O11 S1 -106.7(2) 2_546 .
O1 Na1 O11 S1 84.1(2) . .
O12 Na1 O11 S1 -118.5(6) 2_546 .
O11 S1 N2 S2 136.32(10) . .
O12 S1 N2 S2 -0.85(14) . .
C12 S1 N2 S2 -115.20(11) . .
O21 S2 N2 S1 -156.90(11) . .
O22 S2 N2 S1 -21.22(14) . .
C11 S2 N2 S1 92.52(12) . .
O42 S4 O41 Na1 156.1(3) . 2_556
N3 S4 O41 Na1 18.5(4) . 2_556
C10 S4 O41 Na1 -89.3(3) . 2_556
O21 S2 O22 Na1 123.17(11) . 2_556
N2 S2 O22 Na1 -8.44(14) . 2_556
C11 S2 O22 Na1 -123.01(12) . 2_556
O11 S1 O12 Na1 -84.26(9) . 2_556
N2 S1 O12 Na1 49.82(10) . 2_556
C12 S1 O12 Na1 162.81(8) . 2_556
O41 S4 O42 Na1 2.59(14) . .
N3 S4 O42 Na1 137.77(10) . .
C10 S4 O42 Na1 -110.68(11) . .
O11 Na1 O42 S4 -32.97(12) . .
O41 Na1 O42 S4 130.8(6) 2_546 .
O22 Na1 O42 S4 69.01(12) 2_546 .
O1 Na1 O42 S4 -127.57(11) . .
O12 Na1 O42 S4 142.48(11) 2_546 .
C6 N1 C2 C3 160.72(14) . .
C1 N1 C2 C3 -76.78(17) . .
C5 N1 C2 C3 40.73(17) . .
C6 N1 C5 C4 -156.71(14) . .
C1 N1 C5 C4 77.51(17) . .
C2 N1 C5 C4 -39.11(17) . .
C3 C4 C5 N1 22.9(2) . .
C1 N1 C6 C7 65.04(18) . .
C5 N1 C6 C7 -60.41(18) . .
C2 N1 C6 C7 -173.58(13) . .
C8 O1 C7 C6 -74.68(18) . .
Na1 O1 C7 C6 143.44(11) . .
N1 C6 C7 O1 -72.22(18) . .
O21 S2 C11 F112 179.88(14) . .
O22 S2 C11 F112 56.37(15) . .
N2 S2 C11 F112 -66.07(15) . .
O21 S2 C11 F111 -59.04(17) . .
O22 S2 C11 F111 177.46(15) . .
N2 S2 C11 F111 55.01(17) . .
O21 S2 C11 F113 60.84(16) . .
O22 S2 C11 F113 -62.66(16) . .
N2 S2 C11 F113 174.89(13) . .
O31 S3 C9 F92 -68.33(17) . .
O32 S3 C9 F92 56.64(17) . .
N3 S3 C9 F92 169.29(15) . .
O31 S3 C9 F93 51.40(14) . .
O32 S3 C9 F93 176.37(12) . .
N3 S3 C9 F93 -70.97(14) . .
O31 S3 C9 F91 171.96(13) . .
O32 S3 C9 F91 -63.08(15) . .
N3 S3 C9 F91 49.58(15) . .
O41 S4 N3 S3 131.80(11) . .
O42 S4 N3 S3 -6.30(14) . .
C10 S4 N3 S3 -119.72(11) . .
O31 S3 N3 S4 -29.96(14) . .
O32 S3 N3 S4 -165.68(11) . .
C9 S3 N3 S4 84.26(13) . .
O11 S1 C12 F122 55.76(14) . .
O12 S1 C12 F122 178.89(12) . .
N2 S1 C12 F122 -58.58(14) . .
O11 S1 C12 F121 177.18(13) . .
O12 S1 C12 F121 -59.68(15) . .
N2 S1 C12 F121 62.84(14) . .
O11 S1 C12 F123 -63.49(13) . .
O12 S1 C12 F123 59.64(13) . .
N2 S1 C12 F123 -177.84(12) . .
N1 C2 C3 C4 -26.54(19) . .
C5 C4 C3 C2 2.3(2) . .
O41 S4 C10 F102 -179.04(13) . .
O42 S4 C10 F102 -55.55(15) . .
N3 S4 C10 F102 66.33(15) . .
O41 S4 C10 F103 -58.37(15) . .
O42 S4 C10 F103 65.12(15) . .
N3 S4 C10 F103 -173.01(13) . .
O41 S4 C10 F101 60.72(14) . .
O42 S4 C10 F101 -175.79(12) . .
N3 S4 C10 F101 -53.91(14) . .
